data_7237184
loop_
_publ_author_name
'Szimhardt, Norbert'
'Wurzenberger, Maximilian H. H.'
'Zeisel, Lukas'
'Gruhne, Michael S.'
'Lommel, Marcus'
'Stierstorfer, J\"org'

_publ_section_title
;
 Maximization of the energy capability level in transition metal complexes
 through application of 1-amino- and 2-amino-5H-tetrazole ligands
;
_journal_issue 33
_journal_name_full 'Journal of Materials Chemistry A'
_journal_page_first 16257
_journal_paper_doi 10.1039/C8TA06326E
_journal_volume 6
_journal_year 2018
_chemical_formula_moiety 'C5 H17 N25 O Zn, 2(Cl O4)'
_chemical_formula_sum 'C5 H17 Cl2 N25 O9 Zn'
_chemical_formula_weight 707.71
_chemical_name_common 'aqua penta(2-aminotetrazolyl)zinc(II) perchlorate'
_chemical_name_systematic
;
aqua penta(2-aminotetrazolyl)zinc(II) perchlorate
;
_space_group_IT_number 2
_space_group_name_Hall '-P 1'
_space_group_name_H-M_alt 'P -1'
_symmetry_cell_setting triclinic
_symmetry_Int_Tables_number 2
_symmetry_space_group_name_Hall '-P 1'
_symmetry_space_group_name_H-M 'P -1'
_atom_sites_solution_hydrogens difmap
_audit_creation_date
;
'Sat Dec 24 21:14:42 2016'
;
_audit_creation_method SHELXL-2013
_audit_update_record
;
2018-04-04 deposited with the CCDC.
2018-08-03 downloaded from the CCDC.
;
_cell_angle_alpha 75.918(5)
_cell_angle_beta 89.336(5)
_cell_angle_gamma 63.584(6)
_cell_formula_units_Z 2
_cell_length_a 9.4977(6)
_cell_length_b 9.9017(5)
_cell_length_c 15.3665(8)
_cell_measurement_reflns_used 3922
_cell_measurement_temperature 173(2)
_cell_measurement_theta_max 31.8670
_cell_measurement_theta_min 4.4820
_cell_volume 1247.54(14)
_computing_cell_refinement
;
CrysAlisPro, Agilent Technologies,
Version 1.171.37.33 (release 27-03-2014 CrysAlis171 .NET)
(compiled Mar 27 2014,17:12:48)
;
_computing_data_collection
;
CrysAlisPro, Agilent Technologies,
Version 1.171.37.33 (release 27-03-2014 CrysAlis171 .NET)
(compiled Mar 27 2014,17:12:48)
;
_computing_data_reduction
;
CrysAlisPro, Agilent Technologies,
Version 1.171.37.33 (release 27-03-2014 CrysAlis171 .NET)
(compiled Mar 27 2014,17:12:48)
;
_computing_structure_refinement 'SHELXL-2013 (Sheldrick, 2013)'
_diffrn_ambient_temperature 173(2)
_diffrn_detector 'CCD plate'
_diffrn_detector_area_resol_mean 15.9809
_diffrn_detector_type Sapphire3
_diffrn_measured_fraction_theta_full 0.995
_diffrn_measured_fraction_theta_max 0.996
_diffrn_measurement_details
;
#__ type_ start__ end____ width___ exp.time_
  1 omega  -54.00   37.00   1.0000    5.0000
omega____ theta____ kappa____ phi______ frames
    -      -28.8557   38.0000  -30.0000 91

#__ type_ start__ end____ width___ exp.time_
  2 omega    7.00   37.00   1.0000    5.0000
omega____ theta____ kappa____ phi______ frames
    -      -28.8557   77.0000  -30.0000 30

#__ type_ start__ end____ width___ exp.time_
  3 omega   14.00   39.00   1.0000    5.0000
omega____ theta____ kappa____ phi______ frames
    -      -28.8557   57.0000 -120.0000 25

#__ type_ start__ end____ width___ exp.time_
  4 omega   11.00  100.00   1.0000    5.0000
omega____ theta____ kappa____ phi______ frames
    -       29.9494   57.0000 -150.0000 89

#__ type_ start__ end____ width___ exp.time_
  5 omega   40.00   66.00   1.0000    5.0000
omega____ theta____ kappa____ phi______ frames
    -       29.9494  -99.0000 -150.0000 26

#__ type_ start__ end____ width___ exp.time_
  6 omega  -21.00   70.00   1.0000    5.0000
omega____ theta____ kappa____ phi______ frames
    -       29.9494  -99.0000   90.0000 91

#__ type_ start__ end____ width___ exp.time_
  7 omega   53.00   87.00   1.0000    5.0000
omega____ theta____ kappa____ phi______ frames
    -       29.9494   57.0000  120.0000 34

#__ type_ start__ end____ width___ exp.time_
  8 omega  -60.00  -15.00   1.0000    5.0000
omega____ theta____ kappa____ phi______ frames
    -      -28.8557   77.0000  -30.0000 45

#__ type_ start__ end____ width___ exp.time_
  9 omega -107.00  -54.00   1.0000    5.0000
omega____ theta____ kappa____ phi______ frames
    -      -28.8557 -179.0000  -90.0000 53

;
_diffrn_measurement_device 'four-circle diffractometer'
_diffrn_measurement_device_type 'Xcalibur, Sapphire3'
_diffrn_measurement_method '\w scans'
_diffrn_orient_matrix_UB_11 -0.0510784000
_diffrn_orient_matrix_UB_12 -0.0230889000
_diffrn_orient_matrix_UB_13 0.0265808000
_diffrn_orient_matrix_UB_21 0.0452580000
_diffrn_orient_matrix_UB_22 -0.0110335000
_diffrn_orient_matrix_UB_23 0.0398316000
_diffrn_orient_matrix_UB_31 -0.0488211000
_diffrn_orient_matrix_UB_32 0.0789292000
_diffrn_orient_matrix_UB_33 -0.0000437000
_diffrn_radiation_monochromator graphite
_diffrn_radiation_probe x-ray
_diffrn_radiation_type MoK\a
_diffrn_radiation_wavelength 0.71073
_diffrn_reflns_av_R_equivalents 0.0277
_diffrn_reflns_av_sigmaI/netI 0.0532
_diffrn_reflns_av_unetI/netI 0.0390
_diffrn_reflns_Laue_measured_fraction_full 0.995
_diffrn_reflns_Laue_measured_fraction_max 0.996
_diffrn_reflns_limit_h_max 8
_diffrn_reflns_limit_h_min -11
_diffrn_reflns_limit_k_max 12
_diffrn_reflns_limit_k_min -12
_diffrn_reflns_limit_l_max 18
_diffrn_reflns_limit_l_min -18
_diffrn_reflns_number 9906
_diffrn_reflns_point_group_measured_fraction_full 0.995
_diffrn_reflns_point_group_measured_fraction_max 0.996
_diffrn_reflns_theta_full 25.242
_diffrn_reflns_theta_max 25.999
_diffrn_reflns_theta_min 4.251
_diffrn_source 'Enhance (Mo) X-ray Source'
_exptl_absorpt_coefficient_mu 1.293
_exptl_absorpt_correction_T_max 1.00000
_exptl_absorpt_correction_T_min 0.81997
_exptl_absorpt_correction_type multi-scan
_exptl_absorpt_process_details
;
CrysAlisPro, Agilent Technologies,
Version 1.171.37.33 (release 27-03-2014 CrysAlis171 .NET)
(compiled Mar 27 2014,17:12:48)
Empirical absorption correction using spherical harmonics,
 implemented in SCALE3 ABSPACK scaling algorithm.
;
_exptl_crystal_colour colorless
_exptl_crystal_density_diffrn 1.884
_exptl_crystal_description block
_exptl_crystal_F_000 716
_exptl_crystal_size_max 0.510
_exptl_crystal_size_mid 0.310
_exptl_crystal_size_min 0.170
_refine_diff_density_max 2.754
_refine_diff_density_min -1.177
_refine_diff_density_rms 0.120
_refine_ls_extinction_method none
_refine_ls_goodness_of_fit_ref 1.050
_refine_ls_hydrogen_treatment refall
_refine_ls_matrix_type full
_refine_ls_number_parameters 475
_refine_ls_number_reflns 4875
_refine_ls_number_restraints 0
_refine_ls_restrained_S_all 1.050
_refine_ls_R_factor_all 0.0540
_refine_ls_R_factor_gt 0.0474
_refine_ls_shift/su_max 0.001
_refine_ls_shift/su_mean 0.000
_refine_ls_structure_factor_coef Fsqd
_refine_ls_weighting_details 'w=1/[\s^2^(Fo^2^)+(0.0757P)^2^+2.4644P] where P=(Fo^2^+2Fc^2^)/3'
_refine_ls_weighting_scheme calc
_refine_ls_wR_factor_gt 0.1282
_refine_ls_wR_factor_ref 0.1348
_reflns_Friedel_coverage 0.000
_reflns_number_gt 4264
_reflns_number_total 4875
_reflns_threshold_expression 'I > 2\s(I)'
_cod_data_source_file c8ta06326e2.cif
_cod_data_source_block lx622
_cod_database_code 7237184
_shelx_space_group_comment
;
The symmetry employed for this shelxl refinement is uniquely defined
by the following loop, which should always be used as a source of
symmetry information in preference to the above space-group names.
They are only intended as comments.
;
_shelx_estimated_absorpt_t_min 0.460
_shelx_estimated_absorpt_t_max 0.810
_shelxl_version_number 2013-4

loop_
_space_group_symop_operation_xyz
'x, y, z'
'-x, -y, -z'

loop_
_atom_site_label
_atom_site_type_symbol
_atom_site_fract_x
_atom_site_fract_y
_atom_site_fract_z
_atom_site_U_iso_or_equiv
_atom_site_adp_type
_atom_site_occupancy
_atom_site_site_symmetry_order
_atom_site_calc_flag
_atom_site_refinement_flags_occupancy
_atom_site_disorder_assembly
_atom_site_disorder_group
Zn01 Zn -0.03111(4) 0.78796(4) 0.26868(2) 0.01424(14) Uani 1 1 d . . .
O1 O -0.2473(3) 0.7817(3) 0.2766(2) 0.0254(6) Uani 1 1 d . . .
N1 N -0.0069(4) 0.7050(4) 0.5591(2) 0.0265(7) Uani 1 1 d . . .
N2 N 0.1308(3) 0.6043(3) 0.54028(18) 0.0156(6) Uani 1 1 d . . .
N3 N 0.1419(3) 0.6070(3) 0.45585(19) 0.0209(6) Uani 1 1 d . . .
N4 N 0.0017(3) 0.7181(3) 0.41350(19) 0.0188(6) Uani 1 1 d . . .
N5 N 0.2518(4) 0.4950(4) 0.6076(2) 0.0192(6) Uani 1 1 d . . .
N9 N 0.0697(3) 0.5420(3) 0.26572(19) 0.0186(6) Uani 1 1 d . . .
N8 N 0.2052(3) 0.4254(3) 0.30859(19) 0.0180(6) Uani 1 1 d . . .
N6 N 0.0948(3) 0.3311(3) 0.2281(2) 0.0217(6) Uani 1 1 d . . .
N7 N 0.2150(3) 0.3042(3) 0.28433(19) 0.0165(6) Uani 1 1 d . . .
N10 N 0.3430(4) 0.1561(4) 0.3124(2) 0.0248(7) Uani 1 1 d . . .
N14 N -0.0661(3) 0.8511(3) 0.12387(19) 0.0198(6) Uani 1 1 d . . .
N13 N 0.0375(4) 0.7580(4) 0.0780(2) 0.0251(7) Uani 1 1 d . . .
N11 N -0.1598(4) 0.9515(4) -0.0202(2) 0.0374(9) Uani 1 1 d . . .
N12 N -0.0254(4) 0.8233(4) -0.0059(2) 0.0230(6) Uani 1 1 d . . .
N15 N 0.0508(5) 0.7666(5) -0.0765(2) 0.0339(8) Uani 1 1 d . . .
N19 N -0.1485(3) 1.0316(3) 0.26987(19) 0.0172(6) Uani 1 1 d . . .
N18 N -0.2913(3) 1.1238(3) 0.22278(19) 0.0188(6) Uani 1 1 d . . .
N16 N -0.2152(4) 1.2723(4) 0.2770(2) 0.0227(6) Uani 1 1 d . . .
N17 N -0.3244(3) 1.2638(3) 0.22883(19) 0.0181(6) Uani 1 1 d . . .
N20 N -0.4688(4) 1.3926(4) 0.1935(2) 0.0270(7) Uani 1 1 d . . .
N21 N 0.1979(3) 0.7846(3) 0.26758(19) 0.0166(6) Uani 1 1 d . . .
N22 N 0.2148(3) 0.9076(3) 0.22322(19) 0.0173(6) Uani 1 1 d . . .
N23 N 0.4549(3) 0.7089(3) 0.2697(2) 0.0218(6) Uani 1 1 d . . .
N24 N 0.3686(3) 0.8582(3) 0.22556(19) 0.0159(6) Uani 1 1 d . . .
N25 N 0.4400(3) 0.9496(4) 0.1848(2) 0.0208(6) Uani 1 1 d . . .
C1 C -0.0851(4) 0.7755(4) 0.4764(2) 0.0237(8) Uani 1 1 d . . .
C2 C 0.0052(4) 0.4816(4) 0.2188(2) 0.0217(7) Uani 1 1 d . . .
C4 C -0.1068(4) 1.1247(4) 0.3014(3) 0.0212(7) Uani 1 1 d . . .
C3 C -0.1825(5) 0.9647(5) 0.0636(3) 0.0310(9) Uani 1 1 d . . .
C5 C 0.3440(4) 0.6661(4) 0.2959(3) 0.0225(7) Uani 1 1 d . . .
Cl1 Cl 0.58732(9) 0.18746(9) 0.50422(5) 0.0196(2) Uani 1 1 d . . .
O2 O 0.6070(3) 0.1508(4) 0.41858(19) 0.0364(7) Uani 1 1 d . . .
O3 O 0.4621(4) 0.1583(4) 0.5434(2) 0.0397(7) Uani 1 1 d . . .
O4 O 0.5496(4) 0.3475(3) 0.4932(2) 0.0418(8) Uani 1 1 d . . .
O5 O 0.7328(3) 0.0874(4) 0.5628(2) 0.0384(7) Uani 1 1 d . . .
Cl2 Cl 0.62866(19) 0.68067(15) 0.00909(8) 0.0534(4) Uani 1 1 d . . .
O6 O 0.5833(13) 0.8360(10) 0.0191(6) 0.165(4) Uani 1 1 d . . .
O7A O 0.8183(13) 0.6185(14) 0.0185(9) 0.095(5) Uani 0.452(10) 1 d P A 1
O8A O 0.6732(13) 0.6716(16) -0.0770(8) 0.066(4) Uani 0.452(10) 1 d P A 1
O9A O 0.576(5) 0.692(3) 0.0862(16) 0.28(2) Uani 0.452(10) 1 d P A 1
O7B O 0.7125(9) 0.5618(10) 0.0789(6) 0.074(3) Uani 0.548(10) 1 d P A 2
O8B O 0.5928(17) 0.7521(16) -0.0773(7) 0.092(4) Uani 0.548(10) 1 d P A 2
O9B O 0.4649(9) 0.6817(10) 0.0075(6) 0.073(3) Uani 0.548(10) 1 d P A 2
H25B H 0.403(5) 1.031(6) 0.198(3) 0.025(11) Uiso 1 1 d . . .
H5A H 0.257(5) 0.546(5) 0.644(3) 0.023(11) Uiso 1 1 d . . .
H25A H 0.419(6) 0.973(6) 0.124(4) 0.043(14) Uiso 1 1 d . . .
H5 H 0.360(5) 0.574(5) 0.331(3) 0.022(10) Uiso 1 1 d . . .
H2 H -0.084(6) 0.538(5) 0.184(3) 0.034(12) Uiso 1 1 d . . .
H10A H 0.319(6) 0.098(6) 0.349(3) 0.034(13) Uiso 1 1 d . . .
H3 H -0.266(7) 1.042(6) 0.076(4) 0.052(15) Uiso 1 1 d . . .
H10B H 0.415(6) 0.160(6) 0.338(3) 0.035(13) Uiso 1 1 d . . .
H5B H 0.337(6) 0.463(6) 0.579(3) 0.036(13) Uiso 1 1 d . . .
H1 H -0.185(5) 0.848(5) 0.466(3) 0.027(11) Uiso 1 1 d . . .
H20A H -0.510(6) 1.362(6) 0.161(4) 0.041(15) Uiso 1 1 d . . .
H4 H -0.019(5) 1.094(5) 0.333(3) 0.024(11) Uiso 1 1 d . . .
H20B H -0.449(6) 1.454(7) 0.168(4) 0.041(16) Uiso 1 1 d . . .
H1A H -0.247(8) 0.701(9) 0.309(5) 0.08(2) Uiso 1 1 d . . .
H1B H -0.320(7) 0.837(7) 0.242(4) 0.051(16) Uiso 1 1 d . . .
H15B H 0.102(6) 0.675(6) -0.056(3) 0.035(14) Uiso 1 1 d . . .
H15A H -0.027(7) 0.779(6) -0.118(4) 0.054(16) Uiso 1 1 d . . .

loop_
_atom_site_aniso_label
_atom_site_aniso_U_11
_atom_site_aniso_U_22
_atom_site_aniso_U_33
_atom_site_aniso_U_23
_atom_site_aniso_U_13
_atom_site_aniso_U_12
Zn01 0.0129(2) 0.0152(2) 0.0132(2) -0.00206(15) -0.00088(14) -0.00606(15)
O1 0.0151(12) 0.0231(14) 0.0315(15) 0.0066(12) -0.0054(11) -0.0099(11)
N1 0.0190(15) 0.0320(17) 0.0175(15) -0.0071(13) 0.0028(12) -0.0019(13)
N2 0.0144(13) 0.0169(13) 0.0131(13) -0.0019(11) 0.0008(10) -0.0062(11)
N3 0.0180(14) 0.0230(15) 0.0138(14) -0.0031(12) -0.0012(11) -0.0033(12)
N4 0.0169(14) 0.0192(14) 0.0157(14) -0.0019(11) -0.0007(11) -0.0057(11)
N5 0.0180(15) 0.0187(14) 0.0148(14) -0.0002(12) -0.0045(11) -0.0051(12)
N9 0.0201(14) 0.0172(14) 0.0182(14) -0.0039(11) 0.0019(11) -0.0085(11)
N8 0.0196(14) 0.0149(13) 0.0192(14) -0.0040(11) 0.0015(11) -0.0080(11)
N6 0.0235(15) 0.0215(15) 0.0216(15) -0.0063(12) -0.0021(12) -0.0110(12)
N7 0.0182(14) 0.0145(13) 0.0163(14) -0.0033(11) 0.0016(10) -0.0073(11)
N10 0.0255(17) 0.0174(15) 0.0284(18) -0.0061(14) -0.0015(14) -0.0072(13)
N14 0.0226(15) 0.0222(15) 0.0158(14) -0.0038(12) 0.0018(11) -0.0119(12)
N13 0.0261(16) 0.0306(17) 0.0154(15) -0.0048(13) 0.0024(12) -0.0108(13)
N11 0.044(2) 0.0325(19) 0.0162(16) -0.0022(14) -0.0057(14) -0.0028(16)
N12 0.0299(16) 0.0269(16) 0.0131(14) -0.0063(12) 0.0033(12) -0.0134(13)
N15 0.040(2) 0.041(2) 0.0186(17) -0.0113(16) 0.0076(15) -0.0144(18)
N19 0.0152(13) 0.0151(13) 0.0198(14) -0.0039(11) 0.0010(11) -0.0060(11)
N18 0.0187(14) 0.0164(14) 0.0195(14) -0.0048(11) -0.0004(11) -0.0062(11)
N16 0.0239(15) 0.0219(15) 0.0264(16) -0.0086(13) 0.0037(12) -0.0129(13)
N17 0.0181(14) 0.0157(14) 0.0193(14) -0.0055(11) 0.0037(11) -0.0063(11)
N20 0.0226(16) 0.0171(16) 0.0322(19) -0.0035(15) -0.0018(14) -0.0026(13)
N21 0.0144(13) 0.0170(13) 0.0180(14) -0.0038(11) -0.0004(10) -0.0073(11)
N22 0.0122(13) 0.0219(14) 0.0162(14) -0.0035(11) 0.0003(10) -0.0072(11)
N23 0.0144(14) 0.0154(14) 0.0310(17) -0.0015(12) -0.0020(12) -0.0052(11)
N24 0.0135(13) 0.0154(13) 0.0183(14) -0.0030(11) 0.0002(10) -0.0069(11)
N25 0.0192(15) 0.0196(16) 0.0241(17) -0.0035(13) 0.0021(12) -0.0104(12)
C1 0.0150(17) 0.0275(19) 0.0180(17) -0.0043(15) -0.0005(13) -0.0014(15)
C2 0.0207(17) 0.0208(17) 0.0221(18) -0.0053(14) -0.0034(14) -0.0081(14)
C4 0.0192(17) 0.0249(18) 0.0244(18) -0.0092(15) 0.0021(14) -0.0129(14)
C3 0.034(2) 0.026(2) 0.0215(19) -0.0051(16) -0.0026(16) -0.0037(17)
C5 0.0194(17) 0.0169(17) 0.0272(19) -0.0006(15) -0.0022(14) -0.0075(14)
Cl1 0.0211(4) 0.0162(4) 0.0207(4) -0.0031(3) 0.0014(3) -0.0087(3)
O2 0.0326(15) 0.0518(19) 0.0265(15) -0.0174(14) 0.0051(12) -0.0172(14)
O3 0.0339(16) 0.0430(18) 0.0477(19) -0.0114(15) 0.0195(14) -0.0229(14)
O4 0.0460(18) 0.0194(14) 0.061(2) -0.0077(14) 0.0013(15) -0.0167(13)
O5 0.0302(15) 0.0347(16) 0.0372(17) -0.0025(13) -0.0119(12) -0.0066(13)
Cl2 0.0904(10) 0.0493(7) 0.0320(6) -0.0034(5) -0.0061(6) -0.0452(7)
O6 0.296(11) 0.136(6) 0.153(7) -0.094(6) 0.106(7) -0.150(7)
O7A 0.066(7) 0.094(8) 0.115(10) 0.010(7) -0.047(6) -0.046(6)
O8A 0.051(6) 0.092(9) 0.062(7) -0.055(7) 0.020(5) -0.020(6)
O9A 0.59(6) 0.23(3) 0.17(2) -0.15(2) 0.26(3) -0.26(3)
O7B 0.050(5) 0.072(6) 0.060(5) 0.020(4) -0.018(4) -0.013(4)
O8B 0.109(10) 0.112(10) 0.059(6) 0.029(6) -0.024(6) -0.078(8)
O9B 0.055(5) 0.072(5) 0.084(6) 0.006(4) -0.006(4) -0.035(4)

loop_
_atom_type_symbol
_atom_type_description
_atom_type_scat_dispersion_real
_atom_type_scat_dispersion_imag
_atom_type_scat_source
C C 0.0033 0.0016 'International Tables Vol C Tables 4.2.6.8 and 6.1.1.4'
Cl Cl 0.1484 0.1585 'International Tables Vol C Tables 4.2.6.8 and 6.1.1.4'
N N 0.0061 0.0033 'International Tables Vol C Tables 4.2.6.8 and 6.1.1.4'
O O 0.0106 0.0060 'International Tables Vol C Tables 4.2.6.8 and 6.1.1.4'
Zn Zn 0.2839 1.4301 'International Tables Vol C Tables 4.2.6.8 and 6.1.1.4'
H H 0.0000 0.0000 'International Tables Vol C Tables 4.2.6.8 and 6.1.1.4'

loop_
_geom_angle_atom_site_label_1
_geom_angle_atom_site_label_2
_geom_angle_atom_site_label_3
_geom_angle
O1 Zn01 N4 87.55(11)
O1 Zn01 N14 91.09(11)
N4 Zn01 N14 177.91(11)
O1 Zn01 N21 176.80(11)
N4 Zn01 N21 89.62(11)
N14 Zn01 N21 91.69(11)
O1 Zn01 N19 89.51(11)
N4 Zn01 N19 90.30(11)
N14 Zn01 N19 91.28(11)
N21 Zn01 N19 92.01(10)
O1 Zn01 N9 86.13(11)
N4 Zn01 N9 90.44(11)
N14 Zn01 N9 87.89(11)
N21 Zn01 N9 92.39(11)
N19 Zn01 N9 175.54(10)
Zn01 O1 H1A 117(5)
Zn01 O1 H1B 123(4)
H1A O1 H1B 117(6)
N2 N1 C1 100.5(3)
N3 N2 N1 115.8(3)
N3 N2 N5 121.9(3)
N1 N2 N5 122.1(3)
N2 N3 N4 104.7(3)
C1 N4 N3 106.9(3)
C1 N4 Zn01 133.4(2)
N3 N4 Zn01 119.2(2)
N2 N5 H5A 105(3)
N2 N5 H5B 104(3)
H5A N5 H5B 112(4)
N8 N9 C2 106.7(3)
N8 N9 Zn01 127.1(2)
C2 N9 Zn01 126.1(2)
N7 N8 N9 104.5(3)
C2 N6 N7 100.6(3)
N8 N7 N6 115.6(3)
N8 N7 N10 123.6(3)
N6 N7 N10 120.8(3)
N7 N10 H10A 110(3)
N7 N10 H10B 110(3)
H10A N10 H10B 106(5)
C3 N14 N13 106.7(3)
C3 N14 Zn01 133.0(3)
N13 N14 Zn01 120.0(2)
N12 N13 N14 103.9(3)
N12 N11 C3 101.0(3)
N13 N12 N11 116.0(3)
N13 N12 N15 122.1(3)
N11 N12 N15 121.8(3)
N12 N15 H15B 106(4)
N12 N15 H15A 107(3)
H15B N15 H15A 106(5)
C4 N19 N18 106.5(3)
C4 N19 Zn01 134.8(2)
N18 N19 Zn01 118.4(2)
N17 N18 N19 104.5(3)
C4 N16 N17 101.3(3)
N18 N17 N16 115.2(3)
N18 N17 N20 122.4(3)
N16 N17 N20 122.2(3)
N17 N20 H20A 104(4)
N17 N20 H20B 105(4)
H20A N20 H20B 114(6)
N22 N21 C5 107.0(3)
N22 N21 Zn01 121.3(2)
C5 N21 Zn01 131.0(2)
N24 N22 N21 105.1(3)
C5 N23 N24 101.7(3)
N22 N24 N23 114.4(3)
N22 N24 N25 124.6(3)
N23 N24 N25 121.0(3)
N24 N25 H25B 111(3)
N24 N25 H25A 109(3)
H25B N25 H25A 107(4)
N4 C1 N1 112.2(3)
N4 C1 H1 124(3)
N1 C1 H1 123(3)
N6 C2 N9 112.6(3)
N6 C2 H2 125(3)
N9 C2 H2 123(3)
N16 C4 N19 112.5(3)
N16 C4 H4 122(3)
N19 C4 H4 125(3)
N14 C3 N11 112.4(4)
N14 C3 H3 125(4)
N11 C3 H3 123(4)
N23 C5 N21 111.7(3)
N23 C5 H5 126(3)
N21 C5 H5 122(3)
O4 Cl1 O2 110.5(2)
O4 Cl1 O3 109.42(19)
O2 Cl1 O3 109.38(19)
O4 Cl1 O5 110.00(19)
O2 Cl1 O5 108.41(18)
O3 Cl1 O5 109.1(2)
O8B Cl2 O7B 153.7(9)
O9A Cl2 O8A 175(2)
O9A Cl2 O6 69.7(10)
O8B Cl2 O6 84.1(8)
O7B Cl2 O6 116.9(6)
O8A Cl2 O6 110.5(7)
O8B Cl2 O9B 87.3(6)
O7B Cl2 O9B 103.2(5)
O6 Cl2 O9B 100.1(5)
O9A Cl2 O7A 110(2)
O8A Cl2 O7A 74.5(7)
O6 Cl2 O7A 97.8(6)
Cl2 O6 O9A 50.5(6)
Cl2 O9A O6 59.8(8)

loop_
_geom_bond_atom_site_label_1
_geom_bond_atom_site_label_2
_geom_bond_distance
Zn01 O1 2.083(3)
Zn01 N4 2.145(3)
Zn01 N14 2.147(3)
Zn01 N21 2.160(3)
Zn01 N19 2.166(3)
Zn01 N9 2.197(3)
O1 H1A 0.83(8)
O1 H1B 0.77(6)
N1 N2 1.326(4)
N1 C1 1.335(5)
N2 N3 1.295(4)
N2 N5 1.392(4)
N3 N4 1.332(4)
N4 C1 1.331(5)
N5 H5A 0.85(5)
N5 H5B 0.88(5)
N9 N8 1.323(4)
N9 C2 1.341(5)
N8 N7 1.307(4)
N6 C2 1.318(5)
N6 N7 1.327(4)
N7 N10 1.390(4)
N10 H10A 0.81(5)
N10 H10B 0.82(5)
N14 C3 1.325(5)
N14 N13 1.344(4)
N13 N12 1.306(4)
N11 N12 1.311(5)
N11 C3 1.331(5)
N12 N15 1.391(4)
N15 H15B 0.79(5)
N15 H15A 0.93(6)
N19 C4 1.336(5)
N19 N18 1.340(4)
N18 N17 1.306(4)
N16 C4 1.320(5)
N16 N17 1.325(4)
N17 N20 1.388(4)
N20 H20A 0.82(6)
N20 H20B 0.73(6)
N21 N22 1.320(4)
N21 C5 1.345(4)
N22 N24 1.316(4)
N23 C5 1.325(5)
N23 N24 1.328(4)
N24 N25 1.390(4)
N25 H25B 0.80(5)
N25 H25A 0.91(6)
C1 H1 0.89(4)
C2 H2 0.87(5)
C4 H4 0.86(4)
C3 H3 0.89(5)
C5 H5 0.89(4)
Cl1 O4 1.426(3)
Cl1 O2 1.437(3)
Cl1 O3 1.437(3)
Cl1 O5 1.442(3)
Cl2 O9A 1.292(15)
Cl2 O8B 1.311(10)
Cl2 O7B 1.320(7)
Cl2 O8A 1.395(11)
Cl2 O6 1.449(7)
Cl2 O9B 1.551(8)
Cl2 O7A 1.619(11)
O6 O9A 1.57(2)

loop_
_geom_torsion_atom_site_label_1
_geom_torsion_atom_site_label_2
_geom_torsion_atom_site_label_3
_geom_torsion_atom_site_label_4
_geom_torsion
C1 N1 N2 N3 -0.5(4)
C1 N1 N2 N5 -176.0(3)
N1 N2 N3 N4 0.3(4)
N5 N2 N3 N4 175.8(3)
N2 N3 N4 C1 0.1(4)
N2 N3 N4 Zn01 172.6(2)
C2 N9 N8 N7 0.8(4)
Zn01 N9 N8 N7 -178.6(2)
N9 N8 N7 N6 -0.2(4)
N9 N8 N7 N10 178.2(3)
C2 N6 N7 N8 -0.5(4)
C2 N6 N7 N10 -178.9(3)
C3 N14 N13 N12 -0.1(4)
Zn01 N14 N13 N12 175.0(2)
N14 N13 N12 N11 0.7(4)
N14 N13 N12 N15 176.3(3)
C3 N11 N12 N13 -1.0(5)
C3 N11 N12 N15 -176.6(4)
C4 N19 N18 N17 0.3(3)
Zn01 N19 N18 N17 -174.0(2)
N19 N18 N17 N16 -0.5(4)
N19 N18 N17 N20 -175.6(3)
C4 N16 N17 N18 0.5(4)
C4 N16 N17 N20 175.6(3)
C5 N21 N22 N24 0.8(3)
Zn01 N21 N22 N24 -170.95(19)
N21 N22 N24 N23 -0.4(4)
N21 N22 N24 N25 178.4(3)
C5 N23 N24 N22 -0.2(4)
C5 N23 N24 N25 -179.0(3)
N3 N4 C1 N1 -0.4(4)
Zn01 N4 C1 N1 -171.4(3)
N2 N1 C1 N4 0.5(4)
N7 N6 C2 N9 1.0(4)
N8 N9 C2 N6 -1.2(4)
Zn01 N9 C2 N6 178.2(2)
N17 N16 C4 N19 -0.2(4)
N18 N19 C4 N16 -0.1(4)
Zn01 N19 C4 N16 173.0(2)
N13 N14 C3 N11 -0.5(5)
Zn01 N14 C3 N11 -174.7(3)
N12 N11 C3 N14 0.9(5)
N24 N23 C5 N21 0.7(4)
N22 N21 C5 N23 -1.0(4)
Zn01 N21 C5 N23 169.7(2)
O8B Cl2 O6 O9A 151(2)
O7B Cl2 O6 O9A -45(2)
O8A Cl2 O6 O9A 175(2)
O9B Cl2 O6 O9A 65(2)
O7A Cl2 O6 O9A -109(2)
O8B Cl2 O9A O6 -50(3)
O7B Cl2 O9A O6 135.3(15)
O9B Cl2 O9A O6 -109.0(12)
O7A Cl2 O9A O6 91.0(11)
